data_9004000
loop_
_publ_author_name
'Pratesi, G.'
'Bindi, L.'
'Moggi-Cecchi V'

_publ_section_title
;Icosahedral coordination of phosphorus in the crystal structure of
 melliniite, a new phosphide mineral from the Northwest Africa 1054
 acapulcoite
;
_journal_name_full 'American Mineralogist'
_journal_page_first 451
_journal_page_last 454
_journal_paper_doi 10.2138/am.2006.2095
_journal_volume 91
_journal_year 2006
_chemical_formula_sum 'Fe1.68 Ni2.32 P'
_chemical_name_mineral Melliniite
_space_group_IT_number 198
_symmetry_space_group_name_Hall 'P 2ac 2ab 3'
_symmetry_space_group_name_H-M 'P 21 3'
_cell_angle_alpha 90
_cell_angle_beta 90
_cell_angle_gamma 90
_cell_length_a 6.025
_cell_length_b 6.025
_cell_length_c 6.025
_cell_formula_units_Z 4
_cell_volume 218.711
_database_code_amcsd 0004124
_exptl_crystal_density_diffrn 7.925
_cod_original_formula_sum '(Ni2.32 Fe1.68) P'
_cod_database_code 9004000

loop_
_space_group_symop_operation_xyz
x,y,z
1/2-z,-x,1/2+y
-z,1/2+x,1/2-y
1/2+z,1/2-x,-y
z,x,y
1/2+y,1/2-z,-x
1/2-y,-z,1/2+x
-y,1/2+z,1/2-x
y,z,x
-x,1/2+y,1/2-z
1/2+x,1/2-y,-z
1/2-x,-y,1/2+z

loop_
_atom_site_aniso_label
_atom_site_aniso_U_11
_atom_site_aniso_U_22
_atom_site_aniso_U_33
_atom_site_aniso_U_12
_atom_site_aniso_U_13
_atom_site_aniso_U_23
Ni1 0.02950 0.02890 0.02860 0.00010 -0.00020 0.00010
Fe1 0.02950 0.02890 0.02860 0.00010 -0.00020 0.00010
Ni2 0.02610 0.02610 0.02610 0.00040 0.00040 0.00040
Fe2 0.02610 0.02610 0.02610 0.00040 0.00040 0.00040
P 0.02420 0.02420 0.02420 -0.00030 -0.00030 -0.00030

loop_
_atom_site_label
_atom_site_fract_x
_atom_site_fract_y
_atom_site_fract_z
_atom_site_occupancy
_atom_site_U_iso_or_equiv
Ni1 0.11684 0.20686 0.45493 0.58000 0.02900
Fe1 0.11684 0.20686 0.45493 0.42000 0.02900
Ni2 0.68030 0.68030 0.68030 0.58000 0.02610
Fe2 0.68030 0.68030 0.68030 0.42000 0.02610
P 0.06220 0.06220 0.06220 1.00000 0.02420

loop_
_cod_related_entry_id
_cod_related_entry_database
_cod_related_entry_code
1 AMCSD 0004124
